data_4330551
loop_
_publ_author_name
'Kalliopi Ladomenou'
'Theodore Lazarides'
'Manas K. Panda'
'Georgios Charalambidis'
'Dimitra Daphnomili'
'Athanassios G. Coutsolelos'

_publ_section_title
;
 Meso-substituted Porphyrin Derivatives via Palladium-Catalyzed Amination
 Showing Wide Range Visible Absorption: Synthesis and Photophysical
 Studies
;
_journal_name_full 'Inorganic Chemistry'
_journal_page_first 10548
_journal_page_last 10556
_journal_paper_doi 10.1021/ic300714n
_journal_volume 51
_journal_year 2012
_chemical_formula_sum 'C64 H66 N6 O8 Zn'
_chemical_formula_weight 1112.60
_chemical_name_common '5,15bis(N-phenylamino)Zn porphyrin'
_chemical_name_systematic
; 
 ? 
;
_space_group_IT_number 2
_symmetry_cell_setting triclinic
_symmetry_space_group_name_Hall '-P 1'
_symmetry_space_group_name_H-M 'P -1'
_atom_sites_solution_hydrogens geom
_atom_sites_solution_primary direct
_atom_sites_solution_secondary difmap
_audit_creation_method SHELXL-97
_cell_angle_alpha 85.76(3)
_cell_angle_beta 73.31(3)
_cell_angle_gamma 77.03(3)
_cell_formula_units_Z 1
_cell_length_a 9.6179(19)
_cell_length_b 12.349(3)
_cell_length_c 13.120(3)
_cell_measurement_temperature 293(2)
_cell_volume 1454.5(6)
_computing_cell_refinement 'STOE X-Area'
_computing_data_collection 'STOE X-Area'
_computing_data_reduction 'STOE X-RED'
_computing_structure_refinement 'SHELXL-97 (Sheldrick, 2008)'
_computing_structure_solution 'SHELXS-97 (Sheldrick, 2008)'
_diffrn_ambient_temperature 293(2)
_diffrn_measured_fraction_theta_full 0.993
_diffrn_measured_fraction_theta_max 0.993
_diffrn_measurement_device_type STOE
_diffrn_measurement_method 'rotation method'
_diffrn_radiation_monochromator graphite
_diffrn_radiation_source 'fine-focus sealed tube'
_diffrn_radiation_type MoK\a
_diffrn_radiation_wavelength 0.71073
_diffrn_reflns_av_R_equivalents 0.1062
_diffrn_reflns_av_sigmaI/netI 0.1417
_diffrn_reflns_limit_h_max 11
_diffrn_reflns_limit_h_min -11
_diffrn_reflns_limit_k_max 14
_diffrn_reflns_limit_k_min -14
_diffrn_reflns_limit_l_max 15
_diffrn_reflns_limit_l_min -15
_diffrn_reflns_number 14177
_diffrn_reflns_theta_full 24.00
_diffrn_reflns_theta_max 24.00
_diffrn_reflns_theta_min 2.52
_exptl_absorpt_coefficient_mu 0.482
_exptl_absorpt_correction_T_max 0.8305
_exptl_absorpt_correction_T_min 0.7945
_exptl_absorpt_correction_type numerical
_exptl_absorpt_process_details 'STOE X-Area'
_exptl_crystal_colour green
_exptl_crystal_density_diffrn 1.270
_exptl_crystal_description block
_exptl_crystal_F_000 586
_exptl_crystal_size_max 0.50
_exptl_crystal_size_mid 0.40
_exptl_crystal_size_min 0.40
_refine_diff_density_max 0.449
_refine_diff_density_min -0.324
_refine_diff_density_rms 0.064
_refine_ls_extinction_method none
_refine_ls_goodness_of_fit_ref 0.975
_refine_ls_hydrogen_treatment mixed
_refine_ls_matrix_type full
_refine_ls_number_parameters 362
_refine_ls_number_reflns 4510
_refine_ls_number_restraints 0
_refine_ls_restrained_S_all 0.975
_refine_ls_R_factor_all 0.1380
_refine_ls_R_factor_gt 0.0680
_refine_ls_shift/su_max 0.000
_refine_ls_shift/su_mean 0.000
_refine_ls_structure_factor_coef Fsqd
_refine_ls_weighting_details 'calc w=1/[\s^2^(Fo^2^)+(0.0520P)^2^+0.0000P] where P=(Fo^2^+2Fc^2^)/3'
_refine_ls_weighting_scheme calc
_refine_ls_wR_factor_gt 0.1161
_refine_ls_wR_factor_ref 0.1370
_reflns_number_gt 2631
_reflns_number_total 4510
_reflns_threshold_expression >2sigma(I)
_cod_data_source_file ic300714n_si_002.cif
_cod_data_source_block zn-an
_cod_original_cell_volume 1454.4(5)
_cod_database_code 4330551

loop_
_symmetry_equiv_pos_as_xyz
'x, y, z'
'-x, -y, -z'

loop_
_atom_site_label
_atom_site_type_symbol
_atom_site_fract_x
_atom_site_fract_y
_atom_site_fract_z
_atom_site_U_iso_or_equiv
_atom_site_adp_type
_atom_site_occupancy
_atom_site_symmetry_multiplicity
_atom_site_calc_flag
_atom_site_refinement_flags
Zn01 Zn 1.0000 0.0000 0.0000 0.0291(3) Uani 1 2 d S
O1 O -0.0115(4) -0.0980(4) 0.4040(3) 0.0592(11) Uani 1 1 d .
O2 O 0.1074(4) -0.2220(4) 0.5027(3) 0.0587(12) Uani 1 1 d .
O1S O 0.8618(5) 0.1605(4) -0.0695(3) 0.0647(12) Uani 1 1 d .
N1 N 0.8669(4) 0.0477(3) 0.1507(3) 0.0308(10) Uani 1 1 d .
N2 N 1.1454(4) 0.0952(3) 0.0118(3) 0.0282(10) Uani 1 1 d .
N3 N 1.0002(5) 0.2671(4) 0.2573(3) 0.0353(11) Uani 1 1 d .
C1 C 1.1247(5) 0.1673(4) 0.0938(4) 0.0313(12) Uani 1 1 d .
C2 C 1.0034(5) 0.1830(4) 0.1850(3) 0.0301(12) Uani 1 1 d .
C3 C 0.8828(5) 0.1289(4) 0.2109(3) 0.0312(12) Uani 1 1 d .
C4 C 0.7550(6) 0.1526(5) 0.3028(4) 0.0408(14) Uani 1 1 d .
H4 H 0.7394 0.2037 0.3557 0.049 Uiso 1 1 calc R
C5 C 0.6626(6) 0.0869(5) 0.2979(4) 0.0429(14) Uani 1 1 d .
H5 H 0.5716 0.0841 0.3468 0.051 Uiso 1 1 calc R
C6 C 0.7318(5) 0.0206(4) 0.2014(4) 0.0337(13) Uani 1 1 d .
C7 C 0.6652(5) -0.0522(4) 0.1634(3) 0.0303(12) Uani 1 1 d .
C8 C 1.2755(5) 0.1070(4) -0.0645(4) 0.0320(12) Uani 1 1 d .
C9 C 1.3367(6) 0.1891(4) -0.0273(4) 0.0370(13) Uani 1 1 d .
H9 H 1.4233 0.2127 -0.0634 0.044 Uiso 1 1 calc R
C10 C 1.2455(5) 0.2252(4) 0.0691(4) 0.0373(13) Uani 1 1 d .
H10 H 1.2582 0.2774 0.1114 0.045 Uiso 1 1 calc R
C11 C 0.9310(6) 0.3782(5) 0.2440(4) 0.0390(14) Uani 1 1 d .
C12 C 0.8904(7) 0.4515(5) 0.3276(5) 0.0577(17) Uani 1 1 d .
H12 H 0.9086 0.4268 0.3922 0.069 Uiso 1 1 calc R
C13 C 0.8226(8) 0.5612(6) 0.3156(6) 0.081(2) Uani 1 1 d .
H13 H 0.7950 0.6093 0.3727 0.097 Uiso 1 1 calc R
C14 C 0.7954(8) 0.6007(6) 0.2201(6) 0.081(2) Uani 1 1 d .
H14 H 0.7502 0.6746 0.2128 0.097 Uiso 1 1 calc R
C15 C 0.8360(7) 0.5291(5) 0.1364(5) 0.0648(18) Uani 1 1 d .
H15 H 0.8177 0.5544 0.0719 0.078 Uiso 1 1 calc R
C16 C 0.9044(6) 0.4189(5) 0.1478(4) 0.0511(16) Uani 1 1 d .
H16 H 0.9330 0.3714 0.0902 0.061 Uiso 1 1 calc R
C17 C 0.5202(5) -0.0752(4) 0.2335(3) 0.0295(12) Uani 1 1 d .
C18 C 0.3879(5) -0.0364(5) 0.2056(4) 0.0445(15) Uani 1 1 d .
H18 H 0.3894 0.0049 0.1432 0.053 Uiso 1 1 calc R
C19 C 0.2533(6) -0.0582(5) 0.2694(4) 0.0440(14) Uani 1 1 d .
H19 H 0.1657 -0.0291 0.2511 0.053 Uiso 1 1 calc R
C20 C 0.2512(5) -0.1238(4) 0.3607(4) 0.0335(12) Uani 1 1 d .
C21 C 0.3827(6) -0.1645(4) 0.3885(4) 0.0410(14) Uani 1 1 d .
H21 H 0.3821 -0.2086 0.4492 0.049 Uiso 1 1 calc R
C22 C 0.5147(6) -0.1391(4) 0.3256(4) 0.0401(14) Uani 1 1 d .
H22 H 0.6016 -0.1656 0.3457 0.048 Uiso 1 1 calc R
C23 C 0.1107(6) -0.1542(5) 0.4310(4) 0.0416(14) Uani 1 1 d .
C24 C -0.1513(6) -0.1262(6) 0.4655(5) 0.073(2) Uani 1 1 d .
H24A H -0.2315 -0.0813 0.4416 0.109 Uiso 1 1 calc R
H24B H -0.1672 -0.1126 0.5395 0.109 Uiso 1 1 calc R
H24C H -0.1473 -0.2033 0.4559 0.109 Uiso 1 1 calc R
C1S C 0.9400(8) 0.2354(6) -0.1384(5) 0.076(2) Uani 1 1 d .
H1S1 H 0.9948 0.2007 -0.2063 0.091 Uiso 1 1 calc R
H1S2 H 1.0098 0.2565 -0.1070 0.091 Uiso 1 1 calc R
C2S C 0.8251(10) 0.3365(7) -0.1535(8) 0.114(3) Uani 1 1 d .
H2S1 H 0.8515 0.4038 -0.1386 0.137 Uiso 1 1 calc R
H2S2 H 0.8182 0.3407 -0.2261 0.137 Uiso 1 1 calc R
C3S C 0.6840(9) 0.3235(7) -0.0789(8) 0.122(4) Uani 1 1 d .
H3S1 H 0.6153 0.3132 -0.1171 0.147 Uiso 1 1 calc R
H3S2 H 0.6394 0.3886 -0.0346 0.147 Uiso 1 1 calc R
C4S C 0.7192(7) 0.2235(6) -0.0126(6) 0.076(2) Uani 1 1 d .
H4S1 H 0.7220 0.2454 0.0561 0.091 Uiso 1 1 calc R
H4S2 H 0.6442 0.1794 -0.0013 0.091 Uiso 1 1 calc R
O2S O 0.6167(8) 0.6825(6) 0.5781(5) 0.126(2) Uani 1 1 d .
C5S C 0.5537(12) 0.5876(10) 0.5850(9) 0.135(4) Uani 1 1 d .
H5S1 H 0.6006 0.5442 0.5207 0.162 Uiso 1 1 calc R
H5S2 H 0.4485 0.6111 0.5910 0.162 Uiso 1 1 calc R
C6S C 0.574(2) 0.5211(11) 0.6750(13) 0.227(9) Uani 1 1 d .
H6S1 H 0.6581 0.4590 0.6545 0.273 Uiso 1 1 calc R
H6S2 H 0.4859 0.4931 0.7110 0.273 Uiso 1 1 calc R
C7S C 0.6036(18) 0.6028(11) 0.7460(10) 0.179(6) Uani 1 1 d .
H7S1 H 0.5121 0.6396 0.7957 0.215 Uiso 1 1 calc R
H7S2 H 0.6722 0.5650 0.7854 0.215 Uiso 1 1 calc R
C8S C 0.6670(12) 0.6796(10) 0.6709(9) 0.139(4) Uani 1 1 d .
H8S1 H 0.7745 0.6573 0.6517 0.167 Uiso 1 1 calc R
H8S2 H 0.6382 0.7530 0.7019 0.167 Uiso 1 1 calc R
H1N H 0.979(5) 0.249(4) 0.322(4) 0.042(16) Uiso 1 1 d .

loop_
_atom_site_aniso_label
_atom_site_aniso_U_11
_atom_site_aniso_U_22
_atom_site_aniso_U_33
_atom_site_aniso_U_23
_atom_site_aniso_U_13
_atom_site_aniso_U_12
Zn01 0.0282(5) 0.0311(6) 0.0273(5) -0.0041(4) -0.0021(4) -0.0109(4)
O1 0.032(2) 0.081(3) 0.060(2) 0.023(2) -0.0057(19) -0.019(2)
O2 0.052(3) 0.078(3) 0.046(2) 0.024(2) -0.0093(19) -0.028(2)
O1S 0.063(3) 0.057(3) 0.072(3) 0.015(2) -0.019(2) -0.013(2)
N1 0.029(2) 0.029(3) 0.032(2) -0.003(2) 0.0000(19) -0.011(2)
N2 0.028(2) 0.030(3) 0.024(2) -0.0039(19) -0.0009(18) -0.0094(19)
N3 0.047(3) 0.032(3) 0.025(2) -0.003(2) -0.006(2) -0.011(2)
C1 0.039(3) 0.028(3) 0.028(3) 0.003(2) -0.014(2) -0.004(2)
C2 0.036(3) 0.027(3) 0.027(3) -0.002(2) -0.009(2) -0.004(2)
C3 0.038(3) 0.030(3) 0.025(3) 0.001(2) -0.010(2) -0.007(3)
C4 0.045(3) 0.046(4) 0.026(3) -0.011(3) 0.002(2) -0.012(3)
C5 0.036(3) 0.049(4) 0.038(3) -0.006(3) 0.002(2) -0.013(3)
C6 0.031(3) 0.032(3) 0.033(3) 0.006(2) -0.002(2) -0.009(2)
C7 0.023(3) 0.037(3) 0.027(3) 0.001(2) -0.002(2) -0.006(2)
C8 0.023(3) 0.032(3) 0.039(3) 0.009(2) -0.008(2) -0.006(2)
C9 0.035(3) 0.039(4) 0.042(3) 0.004(3) -0.013(3) -0.017(3)
C10 0.043(3) 0.039(4) 0.036(3) -0.004(3) -0.018(3) -0.011(3)
C11 0.045(3) 0.033(4) 0.038(3) -0.001(3) 0.000(2) -0.019(3)
C12 0.084(5) 0.036(4) 0.046(3) -0.006(3) -0.007(3) -0.011(3)
C13 0.108(6) 0.046(5) 0.076(5) -0.025(4) 0.001(4) -0.019(4)
C14 0.102(6) 0.036(4) 0.086(5) 0.008(4) -0.011(5) -0.004(4)
C15 0.080(5) 0.045(5) 0.060(4) 0.003(3) -0.016(3) 0.000(4)
C16 0.061(4) 0.042(4) 0.043(3) -0.002(3) -0.010(3) -0.004(3)
C17 0.027(3) 0.031(3) 0.028(3) -0.001(2) -0.001(2) -0.009(2)
C18 0.030(3) 0.061(4) 0.039(3) 0.024(3) -0.007(3) -0.017(3)
C19 0.033(3) 0.054(4) 0.045(3) 0.014(3) -0.017(3) -0.004(3)
C20 0.033(3) 0.039(3) 0.027(3) 0.002(2) -0.003(2) -0.010(3)
C21 0.044(4) 0.044(4) 0.033(3) 0.013(3) -0.011(3) -0.011(3)
C22 0.033(3) 0.050(4) 0.036(3) 0.006(3) -0.009(2) -0.007(3)
C23 0.044(4) 0.050(4) 0.032(3) 0.001(3) -0.007(3) -0.018(3)
C24 0.030(4) 0.104(6) 0.082(5) 0.009(4) -0.002(3) -0.027(4)
C1S 0.082(5) 0.072(5) 0.067(4) 0.022(4) -0.012(4) -0.021(4)
C2S 0.095(7) 0.078(6) 0.173(9) 0.059(6) -0.063(6) -0.012(5)
C3S 0.066(6) 0.084(7) 0.205(10) 0.068(7) -0.039(6) -0.012(5)
C4S 0.045(4) 0.084(6) 0.087(5) 0.008(4) -0.015(4) 0.001(4)
O2S 0.146(6) 0.137(6) 0.106(5) 0.006(4) -0.022(4) -0.069(5)
C5S 0.128(8) 0.131(10) 0.159(10) -0.042(8) -0.034(7) -0.046(8)
C6S 0.40(2) 0.136(12) 0.284(17) 0.112(13) -0.265(18) -0.146(14)
C7S 0.303(18) 0.132(11) 0.143(10) 0.050(9) -0.114(11) -0.079(12)
C8S 0.161(10) 0.160(11) 0.139(9) 0.033(8) -0.088(8) -0.071(8)

loop_
_atom_type_symbol
_atom_type_description
_atom_type_scat_dispersion_real
_atom_type_scat_dispersion_imag
_atom_type_scat_source
C C 0.0033 0.0016 'International Tables Vol C Tables 4.2.6.8 and 6.1.1.4'
H H 0.0000 0.0000 'International Tables Vol C Tables 4.2.6.8 and 6.1.1.4'
N N 0.0061 0.0033 'International Tables Vol C Tables 4.2.6.8 and 6.1.1.4'
O O 0.0106 0.0060 'International Tables Vol C Tables 4.2.6.8 and 6.1.1.4'
Zn Zn 0.2839 1.4301 'International Tables Vol C Tables 4.2.6.8 and 6.1.1.4'

loop_
_geom_angle_atom_site_label_1
_geom_angle_atom_site_label_2
_geom_angle_atom_site_label_3
_geom_angle
_geom_angle_site_symmetry_1
_geom_angle_site_symmetry_3
N2 Zn01 N2 180.0(2) . 2_755
N2 Zn01 N1 89.62(14) . 2_755
N2 Zn01 N1 90.38(14) 2_755 2_755
N2 Zn01 N1 90.38(14) . .
N2 Zn01 N1 89.62(14) 2_755 .
N1 Zn01 N1 180.0(3) 2_755 .
N2 Zn01 O1S 88.62(15) . .
N2 Zn01 O1S 91.38(15) 2_755 .
N1 Zn01 O1S 91.76(15) 2_755 .
N1 Zn01 O1S 88.24(15) . .
N2 Zn01 O1S 91.38(15) . 2_755
N2 Zn01 O1S 88.62(15) 2_755 2_755
N1 Zn01 O1S 88.24(15) 2_755 2_755
N1 Zn01 O1S 91.76(15) . 2_755
O1S Zn01 O1S 180.0(3) . 2_755
C23 O1 C24 115.5(5) . .
C1S O1S C4S 107.8(5) . .
C1S O1S Zn01 119.2(4) . .
C4S O1S Zn01 124.9(4) . .
C6 N1 C3 106.7(4) . .
C6 N1 Zn01 126.6(3) . .
C3 N1 Zn01 125.7(3) . .
C1 N2 C8 107.0(4) . .
C1 N2 Zn01 126.2(3) . .
C8 N2 Zn01 126.6(3) . .
C11 N3 C2 120.0(4) . .
C11 N3 H1N 111(4) . .
C2 N3 H1N 115(4) . .
N2 C1 C2 125.0(4) . .
N2 C1 C10 109.5(4) . .
C2 C1 C10 125.5(4) . .
C1 C2 C3 126.9(4) . .
C1 C2 N3 115.6(4) . .
C3 C2 N3 117.4(4) . .
N1 C3 C2 125.2(4) . .
N1 C3 C4 109.7(4) . .
C2 C3 C4 125.1(4) . .
C5 C4 C3 107.4(4) . .
C5 C4 H4 126.3 . .
C3 C4 H4 126.3 . .
C4 C5 C6 107.3(4) . .
C4 C5 H5 126.4 . .
C6 C5 H5 126.4 . .
N1 C6 C7 126.1(4) . .
N1 C6 C5 108.9(4) . .
C7 C6 C5 124.8(4) . .
C6 C7 C8 125.0(4) . 2_755
C6 C7 C17 117.9(4) . .
C8 C7 C17 117.1(4) 2_755 .
N2 C8 C7 125.8(4) . 2_755
N2 C8 C9 108.3(4) . .
C7 C8 C9 125.8(4) 2_755 .
C10 C9 C8 108.1(4) . .
C10 C9 H9 125.9 . .
C8 C9 H9 125.9 . .
C9 C10 C1 107.1(4) . .
C9 C10 H10 126.5 . .
C1 C10 H10 126.5 . .
C12 C11 C16 118.1(6) . .
C12 C11 N3 119.7(5) . .
C16 C11 N3 122.2(5) . .
C11 C12 C13 120.3(6) . .
C11 C12 H12 119.8 . .
C13 C12 H12 119.8 . .
C12 C13 C14 121.2(6) . .
C12 C13 H13 119.4 . .
C14 C13 H13 119.4 . .
C15 C14 C13 119.1(7) . .
C15 C14 H14 120.5 . .
C13 C14 H14 120.5 . .
C14 C15 C16 120.0(6) . .
C14 C15 H15 120.0 . .
C16 C15 H15 120.0 . .
C15 C16 C11 121.2(5) . .
C15 C16 H16 119.4 . .
C11 C16 H16 119.4 . .
C22 C17 C18 117.8(4) . .
C22 C17 C7 121.1(4) . .
C18 C17 C7 121.0(4) . .
C19 C18 C17 121.4(5) . .
C19 C18 H18 119.3 . .
C17 C18 H18 119.3 . .
C20 C19 C18 119.6(5) . .
C20 C19 H19 120.2 . .
C18 C19 H19 120.2 . .
C21 C20 C19 119.5(5) . .
C21 C20 C23 118.1(5) . .
C19 C20 C23 122.4(5) . .
C22 C21 C20 120.0(5) . .
C22 C21 H21 120.0 . .
C20 C21 H21 120.0 . .
C17 C22 C21 121.6(5) . .
C17 C22 H22 119.2 . .
C21 C22 H22 119.2 . .
O2 C23 O1 123.6(5) . .
O2 C23 C20 124.1(5) . .
O1 C23 C20 112.2(5) . .
O1 C24 H24A 109.5 . .
O1 C24 H24B 109.5 . .
H24A C24 H24B 109.5 . .
O1 C24 H24C 109.5 . .
H24A C24 H24C 109.5 . .
H24B C24 H24C 109.5 . .
O1S C1S C2S 107.0(6) . .
O1S C1S H1S1 110.3 . .
C2S C1S H1S1 110.3 . .
O1S C1S H1S2 110.3 . .
C2S C1S H1S2 110.3 . .
H1S1 C1S H1S2 108.6 . .
C3S C2S C1S 106.4(7) . .
C3S C2S H2S1 110.5 . .
C1S C2S H2S1 110.5 . .
C3S C2S H2S2 110.5 . .
C1S C2S H2S2 110.5 . .
H2S1 C2S H2S2 108.6 . .
C2S C3S C4S 106.3(6) . .
C2S C3S H3S1 110.5 . .
C4S C3S H3S1 110.5 . .
C2S C3S H3S2 110.5 . .
C4S C3S H3S2 110.5 . .
H3S1 C3S H3S2 108.7 . .
O1S C4S C3S 107.0(6) . .
O1S C4S H4S1 110.3 . .
C3S C4S H4S1 110.3 . .
O1S C4S H4S2 110.3 . .
C3S C4S H4S2 110.3 . .
H4S1 C4S H4S2 108.6 . .
C5S O2S C8S 106.3(8) . .
O2S C5S C6S 110.3(9) . .
O2S C5S H5S1 109.6 . .
C6S C5S H5S1 109.6 . .
O2S C5S H5S2 109.6 . .
C6S C5S H5S2 109.6 . .
H5S1 C5S H5S2 108.1 . .
C5S C6S C7S 103.2(9) . .
C5S C6S H6S1 111.1 . .
C7S C6S H6S1 111.1 . .
C5S C6S H6S2 111.1 . .
C7S C6S H6S2 111.1 . .
H6S1 C6S H6S2 109.1 . .
C8S C7S C6S 102.7(10) . .
C8S C7S H7S1 111.2 . .
C6S C7S H7S1 111.2 . .
C8S C7S H7S2 111.2 . .
C6S C7S H7S2 111.2 . .
H7S1 C7S H7S2 109.1 . .
C7S C8S O2S 109.5(9) . .
C7S C8S H8S1 109.8 . .
O2S C8S H8S1 109.8 . .
C7S C8S H8S2 109.8 . .
O2S C8S H8S2 109.8 . .
H8S1 C8S H8S2 108.2 . .

loop_
_geom_bond_atom_site_label_1
_geom_bond_atom_site_label_2
_geom_bond_distance
_geom_bond_site_symmetry_2
Zn01 N2 2.062(4) .
Zn01 N2 2.062(4) 2_755
Zn01 N1 2.067(4) 2_755
Zn01 N1 2.067(4) .
Zn01 O1S 2.403(4) .
Zn01 O1S 2.403(4) 2_755
O1 C23 1.351(7) .
O1 C24 1.458(6) .
O2 C23 1.209(6) .
O1S C1S 1.427(7) .
O1S C4S 1.436(7) .
N1 C6 1.381(6) .
N1 C3 1.382(6) .
N2 C1 1.389(6) .
N2 C8 1.389(6) .
N3 C11 1.406(7) .
N3 C2 1.447(6) .
N3 H1N 0.84(5) .
C1 C2 1.401(6) .
C1 C10 1.445(7) .
C2 C3 1.412(6) .
C3 C4 1.446(6) .
C4 C5 1.348(7) .
C4 H4 0.9300 .
C5 C6 1.463(7) .
C5 H5 0.9300 .
C6 C7 1.406(6) .
C7 C8 1.414(6) 2_755
C7 C17 1.507(6) .
C8 C7 1.414(6) 2_755
C8 C9 1.456(7) .
C9 C10 1.356(6) .
C9 H9 0.9300 .
C10 H10 0.9300 .
C11 C12 1.385(7) .
C11 C16 1.395(7) .
C12 C13 1.385(9) .
C12 H12 0.9300 .
C13 C14 1.385(10) .
C13 H13 0.9300 .
C14 C15 1.372(9) .
C14 H14 0.9300 .
C15 C16 1.390(8) .
C15 H15 0.9300 .
C16 H16 0.9300 .
C17 C22 1.388(7) .
C17 C18 1.397(7) .
C18 C19 1.396(7) .
C18 H18 0.9300 .
C19 C20 1.394(7) .
C19 H19 0.9300 .
C20 C21 1.392(7) .
C20 C23 1.509(7) .
C21 C22 1.390(7) .
C21 H21 0.9300 .
C22 H22 0.9300 .
C24 H24A 0.9600 .
C24 H24B 0.9600 .
C24 H24C 0.9600 .
C1S C2S 1.513(10) .
C1S H1S1 0.9700 .
C1S H1S2 0.9700 .
C2S C3S 1.462(10) .
C2S H2S1 0.9700 .
C2S H2S2 0.9700 .
C3S C4S 1.489(10) .
C3S H3S1 0.9700 .
C3S H3S2 0.9700 .
C4S H4S1 0.9700 .
C4S H4S2 0.9700 .
O2S C5S 1.421(11) .
O2S C8S 1.428(10) .
C5S C6S 1.423(14) .
C5S H5S1 0.9700 .
C5S H5S2 0.9700 .
C6S C7S 1.545(15) .
C6S H6S1 0.9700 .
C6S H6S2 0.9700 .
C7S C8S 1.420(12) .
C7S H7S1 0.9700 .
C7S H7S2 0.9700 .
C8S H8S1 0.9700 .
C8S H8S2 0.9700 .
